data_7152900
loop_
_publ_author_name
'Li, Guang'
'Zhang, Xun'
'Li, Qi'
'Feng, Pengju'
'Shi, Yian'

_publ_section_title
;
 A concise approach to the spiroiminal fragment of marineosins.
;
_journal_issue 18
_journal_name_full 'Organic &amp; biomolecular chemistry'
_journal_page_first 2936
_journal_page_last 2938
_journal_paper_doi 10.1039/c3ob40208h
_journal_volume 11
_journal_year 2013
_chemical_formula_moiety 'C10 H15 N O3'
_chemical_formula_sum 'C10 H15 N O3'
_chemical_formula_weight 197.23
_chemical_name_systematic
;
?
;
_space_group_IT_number 14
_symmetry_cell_setting monoclinic
_symmetry_space_group_name_Hall '-P 2yn'
_symmetry_space_group_name_H-M 'P 1 21/n 1'
_atom_sites_solution_hydrogens geom
_atom_sites_solution_primary direct
_atom_sites_solution_secondary difmap
_audit_creation_method SHELXL-97
_cell_angle_alpha 90.00
_cell_angle_beta 105.14(3)
_cell_angle_gamma 90.00
_cell_formula_units_Z 4
_cell_length_a 7.6770(15)
_cell_length_b 14.890(3)
_cell_length_c 8.9195(18)
_cell_measurement_reflns_used 3572
_cell_measurement_temperature 173(2)
_cell_measurement_theta_max 27.4814
_cell_measurement_theta_min 1.3676
_cell_volume 984.2(4)
_computing_cell_refinement 'CrystalClear (Rigaku Inc., 2008)'
_computing_data_collection 'CrystalClear (Rigaku Inc., 2008)'
_computing_data_reduction 'CrystalClear (Rigaku Inc., 2008)'
_computing_molecular_graphics
;
Mercury: visualization and analysis of crystal structures, C. F. Macrae,
P. R. Edgington, P. McCabe, E. Pidcock, G. P. Shields, R. Taylor,
M. Towler and J. van de Streek, J. Appl. Cryst., 39, 453-457, 2006.
;
_computing_publication_material 'SHELX-97 (Sheldrick, 2008)'
_computing_structure_refinement 'SHELX-97 (Sheldrick, 2008)'
_computing_structure_solution 'SHELX-97 (Sheldrick, 2008)'
_diffrn_ambient_temperature 173(2)
_diffrn_measured_fraction_theta_full 0.996
_diffrn_measured_fraction_theta_max 0.996
_diffrn_measurement_device_type 'MM007HF + CCD (Saturn724+)'
_diffrn_measurement_method '\w scans at fixed \c = 45\%'
_diffrn_radiation_monochromator Confocal
_diffrn_radiation_source 'Rotating Anode'
_diffrn_radiation_type MoK\a
_diffrn_radiation_wavelength 0.71073
_diffrn_reflns_av_R_equivalents 0.0471
_diffrn_reflns_av_sigmaI/netI 0.0414
_diffrn_reflns_limit_h_max 9
_diffrn_reflns_limit_h_min -9
_diffrn_reflns_limit_k_max 19
_diffrn_reflns_limit_k_min -19
_diffrn_reflns_limit_l_max 11
_diffrn_reflns_limit_l_min -11
_diffrn_reflns_number 6514
_diffrn_reflns_theta_full 27.50
_diffrn_reflns_theta_max 27.50
_diffrn_reflns_theta_min 2.73
_exptl_absorpt_coefficient_mu 0.098
_exptl_absorpt_correction_T_max 1.0000
_exptl_absorpt_correction_T_min 0.7155
_exptl_absorpt_correction_type multi-scan
_exptl_absorpt_process_details 'CrystalClear (Rigaku Inc., 2008)'
_exptl_crystal_colour Colorless
_exptl_crystal_density_diffrn 1.331
_exptl_crystal_density_method 'not measured'
_exptl_crystal_description block
_exptl_crystal_F_000 424
_exptl_crystal_size_max 0.26
_exptl_crystal_size_mid 0.15
_exptl_crystal_size_min 0.12
_refine_diff_density_max 0.359
_refine_diff_density_min -0.331
_refine_diff_density_rms 0.053
_refine_ls_extinction_method none
_refine_ls_goodness_of_fit_ref 1.166
_refine_ls_hydrogen_treatment constr
_refine_ls_matrix_type full
_refine_ls_number_parameters 129
_refine_ls_number_reflns 2255
_refine_ls_number_restraints 0
_refine_ls_restrained_S_all 1.166
_refine_ls_R_factor_all 0.0695
_refine_ls_R_factor_gt 0.0615
_refine_ls_shift/su_max 0.000
_refine_ls_shift/su_mean 0.000
_refine_ls_structure_factor_coef Fsqd
_refine_ls_weighting_details 'calc w=1/[\s^2^(Fo^2^)+(0.0387P)^2^+0.6270P] where P=(Fo^2^+2Fc^2^)/3'
_refine_ls_weighting_scheme calc
_refine_ls_wR_factor_gt 0.1283
_refine_ls_wR_factor_ref 0.1326
_reflns_number_gt 2036
_reflns_number_total 2255
_reflns_threshold_expression >2sigma(I)
_cod_data_source_file c3ob40208h.txt
_cod_data_source_block a
_cod_original_cell_volume 984.2(3)
_cod_original_sg_symbol_H-M P2(1)/n
_cod_database_code 7152900

loop_
_symmetry_equiv_pos_as_xyz
'x, y, z'
'-x+1/2, y+1/2, -z+1/2'
'-x, -y, -z'
'x-1/2, -y-1/2, z-1/2'

loop_
_atom_site_label
_atom_site_type_symbol
_atom_site_fract_x
_atom_site_fract_y
_atom_site_fract_z
_atom_site_U_iso_or_equiv
_atom_site_adp_type
_atom_site_occupancy
_atom_site_symmetry_multiplicity
_atom_site_calc_flag
_atom_site_refinement_flags
O1 O 0.97912(17) 0.88512(9) 0.24770(14) 0.0225(3) Uani 1 1 d .
O2 O 0.87642(19) 0.86315(9) 0.52558(15) 0.0275(3) Uani 1 1 d .
O3 O 0.51030(19) 1.06973(9) 0.17663(16) 0.0309(4) Uani 1 1 d .
N1 N 0.6853(2) 0.94848(10) 0.14829(18) 0.0235(4) Uani 1 1 d .
H1 H 0.6662 0.9505 0.0467 0.028 Uiso 1 1 calc R
C1 C 1.2175(3) 0.87174(16) 0.1280(3) 0.0353(5) Uani 1 1 d .
H1A H 1.2830 0.8335 0.2137 0.053 Uiso 1 1 calc R
H1C H 1.2484 0.9348 0.1533 0.053 Uiso 1 1 calc R
H1B H 1.2511 0.8554 0.0329 0.053 Uiso 1 1 calc R
C2 C 1.0170(3) 0.85870(13) 0.1037(2) 0.0243(4) Uani 1 1 d .
H2 H 0.9509 0.8996 0.0189 0.029 Uiso 1 1 calc R
C3 C 0.9542(3) 0.76284(13) 0.0635(2) 0.0261(4) Uani 1 1 d .
H3B H 1.0247 0.7215 0.1436 0.031 Uiso 1 1 calc R
H3A H 0.9759 0.7461 -0.0375 0.031 Uiso 1 1 calc R
C4 C 0.7546(3) 0.75327(13) 0.0543(2) 0.0271(4) Uani 1 1 d .
H4A H 0.7177 0.6897 0.0358 0.033 Uiso 1 1 calc R
H4B H 0.6825 0.7895 -0.0331 0.033 Uiso 1 1 calc R
C5 C 0.7206(3) 0.78534(13) 0.2064(2) 0.0254(4) Uani 1 1 d .
H5B H 0.7796 0.7438 0.2910 0.030 Uiso 1 1 calc R
H5A H 0.5893 0.7846 0.1974 0.030 Uiso 1 1 calc R
C6 C 0.7934(2) 0.87999(12) 0.2465(2) 0.0213(4) Uani 1 1 d .
C7 C 0.7855(2) 0.91223(12) 0.4061(2) 0.0221(4) Uani 1 1 d .
C8 C 0.8778(3) 0.89846(14) 0.6761(2) 0.0301(5) Uani 1 1 d .
H8B H 0.9525 0.8600 0.7569 0.045 Uiso 1 1 calc R
H8A H 0.7543 0.8999 0.6875 0.045 Uiso 1 1 calc R
H8C H 0.9275 0.9594 0.6863 0.045 Uiso 1 1 calc R
C9 C 0.6884(3) 0.98750(13) 0.3977(2) 0.0244(4) Uani 1 1 d .
H9 H 0.6691 1.0208 0.4828 0.029 Uiso 1 1 calc R
C10 C 0.6172(3) 1.00913(12) 0.2325(2) 0.0238(4) Uani 1 1 d .

loop_
_atom_site_aniso_label
_atom_site_aniso_U_11
_atom_site_aniso_U_22
_atom_site_aniso_U_33
_atom_site_aniso_U_23
_atom_site_aniso_U_13
_atom_site_aniso_U_12
O1 0.0200(7) 0.0288(7) 0.0204(6) -0.0026(5) 0.0080(5) -0.0002(5)
O2 0.0348(8) 0.0292(7) 0.0203(7) 0.0027(5) 0.0104(6) 0.0084(6)
O3 0.0329(8) 0.0282(7) 0.0297(8) -0.0002(6) 0.0051(6) 0.0107(6)
N1 0.0265(8) 0.0256(8) 0.0190(7) 0.0015(6) 0.0073(6) 0.0063(6)
C1 0.0287(11) 0.0438(13) 0.0387(12) -0.0055(10) 0.0181(9) -0.0021(9)
C2 0.0251(10) 0.0295(10) 0.0208(9) 0.0002(7) 0.0105(7) 0.0007(8)
C3 0.0278(10) 0.0293(10) 0.0240(9) -0.0017(8) 0.0119(7) 0.0044(8)
C4 0.0273(10) 0.0242(9) 0.0296(10) -0.0050(8) 0.0069(8) 0.0001(8)
C5 0.0227(10) 0.0248(9) 0.0303(10) -0.0008(8) 0.0098(7) 0.0007(7)
C6 0.0179(9) 0.0246(9) 0.0226(9) 0.0021(7) 0.0076(7) 0.0028(7)
C7 0.0222(9) 0.0251(9) 0.0206(9) 0.0005(7) 0.0088(7) -0.0003(7)
C8 0.0385(12) 0.0314(10) 0.0221(9) 0.0003(8) 0.0109(8) 0.0040(9)
C9 0.0260(10) 0.0255(9) 0.0240(9) -0.0019(7) 0.0104(7) 0.0016(7)
C10 0.0236(9) 0.0208(9) 0.0277(10) -0.0018(7) 0.0082(7) 0.0001(7)

loop_
_atom_type_symbol
_atom_type_description
_atom_type_scat_dispersion_real
_atom_type_scat_dispersion_imag
_atom_type_scat_source
C C 0.0033 0.0016 'International Tables Vol C Tables 4.2.6.8 and 6.1.1.4'
H H 0.0000 0.0000 'International Tables Vol C Tables 4.2.6.8 and 6.1.1.4'
N N 0.0061 0.0033 'International Tables Vol C Tables 4.2.6.8 and 6.1.1.4'
O O 0.0106 0.0060 'International Tables Vol C Tables 4.2.6.8 and 6.1.1.4'

loop_
_geom_angle_atom_site_label_1
_geom_angle_atom_site_label_2
_geom_angle_atom_site_label_3
_geom_angle
C6 O1 C2 114.35(14)
C7 O2 C8 114.91(15)
C10 N1 C6 111.91(15)
C10 N1 H1 124.0
C6 N1 H1 124.0
C2 C1 H1A 109.5
C2 C1 H1C 109.5
H1A C1 H1C 109.5
C2 C1 H1B 109.5
H1A C1 H1B 109.5
H1C C1 H1B 109.5
O1 C2 C1 105.78(15)
O1 C2 C3 109.95(15)
C1 C2 C3 113.78(17)
O1 C2 H2 109.1
C1 C2 H2 109.1
C3 C2 H2 109.1
C2 C3 C4 110.72(16)
C2 C3 H3B 109.5
C4 C3 H3B 109.5
C2 C3 H3A 109.5
C4 C3 H3A 109.5
H3B C3 H3A 108.1
C3 C4 C5 109.13(16)
C3 C4 H4A 109.9
C5 C4 H4A 109.9
C3 C4 H4B 109.9
C5 C4 H4B 109.9
H4A C4 H4B 108.3
C4 C5 C6 111.18(16)
C4 C5 H5B 109.4
C6 C5 H5B 109.4
C4 C5 H5A 109.4
C6 C5 H5A 109.4
H5B C5 H5A 108.0
O1 C6 N1 112.28(15)
O1 C6 C7 105.13(14)
N1 C6 C7 100.75(14)
O1 C6 C5 110.87(14)
N1 C6 C5 112.97(15)
C7 C6 C5 114.24(15)
O2 C7 C9 132.34(18)
O2 C7 C6 115.87(15)
C9 C7 C6 111.77(16)
O2 C8 H8B 109.5
O2 C8 H8A 109.5
H8B C8 H8A 109.5
O2 C8 H8C 109.5
H8B C8 H8C 109.5
H8A C8 H8C 109.5
C7 C9 C10 107.22(17)
C7 C9 H9 126.4
C10 C9 H9 126.4
O3 C10 N1 124.90(17)
O3 C10 C9 126.89(18)
N1 C10 C9 108.18(16)

loop_
_geom_bond_atom_site_label_1
_geom_bond_atom_site_label_2
_geom_bond_distance
O1 C6 1.425(2)
O1 C2 1.443(2)
O2 C7 1.330(2)
O2 C8 1.439(2)
O3 C10 1.234(2)
N1 C10 1.363(2)
N1 C6 1.455(2)
N1 H1 0.8800
C1 C2 1.510(3)
C1 H1A 0.9800
C1 H1C 0.9800
C1 H1B 0.9800
C2 C3 1.519(3)
C2 H2 1.0000
C3 C4 1.520(3)
C3 H3B 0.9900
C3 H3A 0.9900
C4 C5 1.524(3)
C4 H4A 0.9900
C4 H4B 0.9900
C5 C6 1.524(3)
C5 H5B 0.9900
C5 H5A 0.9900
C6 C7 1.518(2)
C7 C9 1.337(3)
C8 H8B 0.9800
C8 H8A 0.9800
C8 H8C 0.9800
C9 C10 1.467(3)
C9 H9 0.9500

loop_
_geom_hbond_atom_site_label_D
_geom_hbond_atom_site_label_H
_geom_hbond_atom_site_label_A
_geom_hbond_distance_DH
_geom_hbond_distance_HA
_geom_hbond_distance_DA
_geom_hbond_angle_DHA
_geom_hbond_site_symmetry_A
N1 H1 O3 0.88 2.12 2.908(2) 149.0 3_675

loop_
_geom_torsion_atom_site_label_1
_geom_torsion_atom_site_label_2
_geom_torsion_atom_site_label_3
_geom_torsion_atom_site_label_4
_geom_torsion
C6 O1 C2 C1 178.27(15)
C6 O1 C2 C3 -58.48(19)
O1 C2 C3 C4 56.8(2)
C1 C2 C3 C4 175.21(16)
C2 C3 C4 C5 -55.3(2)
C3 C4 C5 C6 53.8(2)
C2 O1 C6 N1 -70.23(19)
C2 O1 C6 C7 -178.87(14)
C2 O1 C6 C5 57.19(19)
C10 N1 C6 O1 -113.76(17)
C10 N1 C6 C7 -2.35(19)
C10 N1 C6 C5 119.95(18)
C4 C5 C6 O1 -54.2(2)
C4 C5 C6 N1 72.8(2)
C4 C5 C6 C7 -172.80(15)
C8 O2 C7 C9 -2.7(3)
C8 O2 C7 C6 175.73(16)
O1 C6 C7 O2 -62.19(19)
N1 C6 C7 O2 -179.01(15)
C5 C6 C7 O2 59.6(2)
O1 C6 C7 C9 116.54(17)
N1 C6 C7 C9 -0.3(2)
C5 C6 C7 C9 -121.69(18)
O2 C7 C9 C10 -178.99(19)
C6 C7 C9 C10 2.6(2)
C6 N1 C10 O3 -174.22(18)
C6 N1 C10 C9 4.0(2)
C7 C9 C10 O3 174.14(19)
C7 C9 C10 N1 -4.0(2)
